data_2106947
loop_
_publ_author_name
'Galli, E.'
'Preisinger, A.'
'Gottardi, G.'
'Mayer, H.'
'Passaglia, E.'

_publ_section_title
;
 The Structure of Potassium-Exchanged Heulandite at 293, 373 and 593 K
;
_journal_name_full 'Acta Crystallographica B (39,1983-)'
_journal_page_first 189
_journal_page_last 197
_journal_volume 39
_journal_year 1983
_chemical_formula_sum 'Al9 K7.06 O72 Si27'
_chemical_name_systematic 'K7.06 (Al9 Si27) O72'
_space_group_IT_number 12
_symmetry_space_group_name_Hall '-C 2y'
_symmetry_space_group_name_H-M 'C 1 2/m 1'
_cell_angle_alpha 90
_cell_angle_beta 116.33
_cell_angle_gamma 90
_cell_formula_units_Z 1
_cell_length_a 17.48
_cell_length_b 17.34
_cell_length_c 7.407
_cell_volume 2012.167
_citation_journal_id_ASTM ASBSDK
_cod_data_source_file Galli_ASBSDK_1983_164.cif
_cod_data_source_block Al9K7.06O72Si27
_cod_database_code 2106947

loop_
_symmetry_equiv_pos_as_xyz
x,y,z
-x,y,-z
-x,-y,-z
x,-y,z
x+1/2,y+1/2,z
-x+1/2,y+1/2,-z
-x+1/2,-y+1/2,-z
x+1/2,-y+1/2,z

loop_
_atom_site_label
_atom_site_type_symbol
_atom_site_fract_x
_atom_site_fract_y
_atom_site_fract_z
_atom_site_occupancy
_atom_site_U_iso_or_equiv
K2 K+1 0.019 0 0.058 0.29 0.0
Si1 Si+4 0.1804 0.1602 0.087 0.75 0.0
O7 O-2 0.1497 0.2132 0.5405 1 0.0
Si2 Si+4 0.1905 0.4099 0.499 0.75 0.0
Al2 Al+3 0.1905 0.4099 0.499 0.25 0.0
O8 O-2 0.0281 0.2562 0.1883 1 0.0
O1 O-2 0.158 0.5 0.4658 1 0.0
Al5 Al+3 0 0.2002 0 0.25 0.0
O2 O-2 0.2754 0.1114 0.6708 1 0.0
Si3 Si+4 0.2292 0.1808 0.7384 0.75 0.0
K5 K+1 0 0.5 0.5 0.81 0.0
O10 O-2 0.1049 0.3594 0.4651 1 0.0
Al1 Al+3 0.1804 0.1602 0.087 0.25 0.0
Al4 Al+3 0.0712 0.272 0.4267 0.25 0.0
K4 K+1 0.226 0.5 0.041 0.59 0.0
Si5 Si+4 0 0.2002 0 0.75 0.0
Al3 Al+3 0.2292 0.1808 0.7384 0.25 0.0
O3 O-2 0.1999 0.1375 0.8955 1 0.0
K1 K+1 0.077 0 0.191 0.23 0.0
Si4 Si+4 0.0712 0.272 0.4267 0.75 0.0
K3 K+1 0.261 0.5 0.159 0.25 0.0
O5 O-2 0 0.2598 0.5 1 0.0
O4 O-2 0.2342 0.1005 0.2673 1 0.0
O9 O-2 0.2036 0.2504 0.1473 1 0.0
O6 O-2 0.0781 0.1437 0.0213 1 0.0
